data_4129689
loop_
_publ_author_name
'Wang, Lei'
'Hu, Lianrui'
'Zhang, Hezhong'
'Chen, Hui'
'Deng, Liang'

_publ_section_title
;
 Three-coordinate iron(IV) bisimido complexes with aminocarbene ligation:
 synthesis, structure, and reactivity.
;
_journal_issue 44
_journal_name_full 'Journal of the American Chemical Society'
_journal_page_first 14196
_journal_page_last 14207
_journal_paper_doi 10.1021/jacs.5b09579
_journal_volume 137
_journal_year 2015
_chemical_formula_moiety 'C40 H57 Fe N3'
_chemical_formula_sum 'C40 H57 Fe N3'
_chemical_formula_weight 635.73
_space_group_crystal_system monoclinic
_space_group_IT_number 14
_space_group_name_Hall '-P 2yn'
_space_group_name_H-M_alt 'P 1 21/n 1'
_atom_sites_solution_hydrogens geom
_atom_sites_solution_primary direct
_audit_creation_date 2014-12-25
_audit_creation_method
;
Olex2 1.2
(compiled 2014.07.22 svn.r2960 for OlexSys, GUI svn.r4862)
;
_cell_angle_alpha 90
_cell_angle_beta 108.3260(10)
_cell_angle_gamma 90
_cell_formula_units_Z 4
_cell_length_a 10.8742(8)
_cell_length_b 30.161(2)
_cell_length_c 11.4324(8)
_cell_measurement_reflns_used 5938
_cell_measurement_temperature 130
_cell_measurement_theta_max 26.36
_cell_measurement_theta_min 2.26
_cell_volume 3559.4(4)
_computing_cell_refinement 'SAINT v7.68A (Bruker, 2009)'
_computing_data_reduction 'SAINT v7.68A (Bruker, 2009)'
_computing_molecular_graphics 'Olex2 (Dolomanov et al., 2009)'
_computing_publication_material 'Olex2 (Dolomanov et al., 2009)'
_computing_structure_refinement 'XL (Sheldrick, 2008)'
_computing_structure_solution 'ShelXS (Sheldrick, 2008)'
_diffrn_ambient_temperature 130
_diffrn_measured_fraction_theta_full 1.000
_diffrn_measured_fraction_theta_max 0.995
_diffrn_measurement_device_type 'Bruker APEX-II CCD'
_diffrn_measurement_method '\f and \w scans'
_diffrn_radiation_monochromator graphite
_diffrn_radiation_type MoK\a
_diffrn_radiation_wavelength 0.71073
_diffrn_reflns_av_R_equivalents 0.0494
_diffrn_reflns_av_unetI/netI 0.0560
_diffrn_reflns_Laue_measured_fraction_full 1.000
_diffrn_reflns_Laue_measured_fraction_max 0.995
_diffrn_reflns_limit_h_max 15
_diffrn_reflns_limit_h_min -10
_diffrn_reflns_limit_k_max 43
_diffrn_reflns_limit_k_min -43
_diffrn_reflns_limit_l_max 16
_diffrn_reflns_limit_l_min -16
_diffrn_reflns_number 35946
_diffrn_reflns_point_group_measured_fraction_full 1.000
_diffrn_reflns_point_group_measured_fraction_max 0.995
_diffrn_reflns_theta_full 25.242
_diffrn_reflns_theta_max 30.601
_diffrn_reflns_theta_min 1.994
_diffrn_standards_number 0
_exptl_absorpt_coefficient_mu 0.454
_exptl_absorpt_correction_T_max 0.7461
_exptl_absorpt_correction_T_min 0.6872
_exptl_absorpt_correction_type multi-scan
_exptl_absorpt_process_details
;
SADABS-2008/1 (Bruker,2008) was used for absorption correction.
wR2(int) was 0.0527 before and 0.0457 after correction.
The Ratio of minimum to maximum transmission is 0.9211.
The \l/2 correction factor is 0.0015.
;
_exptl_crystal_colour red
_exptl_crystal_colour_primary red
_exptl_crystal_density_diffrn 1.186
_exptl_crystal_description block
_exptl_crystal_F_000 1376
_exptl_crystal_size_max 0.35
_exptl_crystal_size_mid 0.28
_exptl_crystal_size_min 0.22
_refine_diff_density_max 0.428
_refine_diff_density_min -0.495
_refine_diff_density_rms 0.061
_refine_ls_extinction_method none
_refine_ls_goodness_of_fit_ref 1.019
_refine_ls_hydrogen_treatment constr
_refine_ls_matrix_type full
_refine_ls_number_parameters 447
_refine_ls_number_reflns 10917
_refine_ls_number_restraints 114
_refine_ls_restrained_S_all 1.024
_refine_ls_R_factor_all 0.0750
_refine_ls_R_factor_gt 0.0468
_refine_ls_shift/su_max 0.002
_refine_ls_shift/su_mean 0.000
_refine_ls_structure_factor_coef Fsqd
_refine_ls_weighting_details 'w=1/[\s^2^(Fo^2^)+(0.0485P)^2^+1.1003P] where P=(Fo^2^+2Fc^2^)/3'
_refine_ls_weighting_scheme calc
_refine_ls_wR_factor_gt 0.1031
_refine_ls_wR_factor_ref 0.1141
_reflns_Friedel_coverage 0.000
_reflns_number_gt 7845
_reflns_number_total 10917
_reflns_threshold_expression 'I > 2\s(I)'
_cod_data_source_file ja5b09579_si_002.cif
_cod_data_source_block 6
_cod_original_cell_volume 3559.4(5)
_cod_database_code 4129689
_shelxl_version_number 2014-3
_shelx_space_group_comment
;
The symmetry employed for this shelxl refinement is uniquely defined
by the following loop, which should always be used as a source of
symmetry information in preference to the above space-group names.
They are only intended as comments.
;
_shelx_estimated_absorpt_t_max 0.907
_shelx_estimated_absorpt_t_min 0.857
_olex2_refinement_description
;
1. Fixed Uiso
 At 1.2 times of:
  All C(H) groups, All C(H,H) groups
 At 1.5 times of:
  All C(H,H,H) groups
2. Uiso/Uaniso restraints and constraints
C4 \\sim C6 \\sim C3 \\sim C5: within 1.7A with sigma of 0.04 and sigma for
terminal atoms of 0.08
C6' \\sim C5' \\sim C3': within 1.7A with sigma of 0.04 and sigma for terminal
atoms of 0.08
C4 \\sim C4' \\sim C5' \\sim C3' \\sim C3 \\sim C6 \\sim C5 \\sim C2 \\sim C6':
within 1.7A with sigma of 0.005 and sigma for terminal atoms of 0.08
Uanis(C4') \\sim Ueq: with sigma of 0.005 and sigma for terminal atoms of 0.01
3. Others
 Fixed Sof: C3(0.5) H3A(0.5) H3B(0.5) C4(0.5) C5(0.5) H5A(0.5) H5B(0.5)
 H5C(0.5) C6(0.5) H6A(0.5) H6B(0.5) H6C(0.5) C3'(0.5) H3'A(0.5) H3'B(0.5)
 C4'(0.5) C5'(0.5) H5'A(0.5) H5'B(0.5) H5'C(0.5) C6'(0.5) H6'A(0.5) H6'B(0.5)
 H6'C(0.5)
4.a Ternary CH refined with riding coordinates:
 C15(H15), C18(H18)
4.b Secondary CH2 refined with riding coordinates:
 C3(H3A,H3B), C3'(H3'A,H3'B), C24(H24A,H24B), C34(H34A,H34B)
4.c Aromatic/amide H refined with riding coordinates:
 C11(H11), C12(H12), C13(H13), C26(H26), C27(H27), C28(H28), C29(H29),
 C30(H30), C36(H36), C37(H37), C38(H38), C39(H39), C40(H40)
4.d Idealised Me refined as rotating group:
 C5(H5A,H5B,H5C), C6(H6A,H6B,H6C), C5'(H5'A,H5'B,H5'C), C6'(H6'A,H6'B,H6'C),
 C7(H7A,H7B,H7C), C8(H8A,H8B,H8C), C16(H16A,H16B,H16C), C17(H17A,H17B,H17C),
 C19(H19A,H19B,H19C), C20(H20A,H20B,H20C), C22(H22A,H22B,H22C), C23(H23A,H23B,
 H23C), C32(H32A,H32B,H32C), C33(H33A,H33B,H33C)
;
_olex2_submission_special_instructions 'No special instructions were received'

loop_
_space_group_symop_operation_xyz
'x, y, z'
'-x+1/2, y+1/2, -z+1/2'
'-x, -y, -z'
'x-1/2, -y-1/2, z-1/2'

loop_
_atom_site_label
_atom_site_type_symbol
_atom_site_fract_x
_atom_site_fract_y
_atom_site_fract_z
_atom_site_U_iso_or_equiv
_atom_site_adp_type
_atom_site_occupancy
_atom_site_site_symmetry_order
_atom_site_calc_flag
_atom_site_refinement_flags_posn
_atom_site_refinement_flags_adp
_atom_site_refinement_flags_occupancy
_atom_site_disorder_assembly
_atom_site_disorder_group
Fe1 Fe 0.42177(2) 0.12610(2) 0.35188(2) 0.01596(6) Uani 1 1 d . . . . .
N1 N 0.30811(14) 0.16021(5) 0.35332(13) 0.0212(3) Uani 1 1 d . . . . .
N2 N 0.57060(13) 0.12615(5) 0.44013(12) 0.0185(3) Uani 1 1 d . . . . .
N3 N 0.26717(13) 0.06558(5) 0.16213(12) 0.0175(3) Uani 1 1 d . . . . .
C1 C 0.38129(16) 0.07936(6) 0.23858(15) 0.0194(3) Uani 1 1 d . . . . .
C2 C 0.48700(18) 0.04906(7) 0.21927(19) 0.0340(5) Uani 1 1 d . . . . .
C3 C 0.4050(4) 0.00618(16) 0.1530(5) 0.0394(9) Uani 0.5 1 d . . P A 1
H3A H 0.4460 -0.0080 0.0965 0.047 Uiso 0.5 1 calc R . P A 1
H3B H 0.3987 -0.0159 0.2150 0.047 Uiso 0.5 1 calc R . P A 1
C4 C 0.275(3) 0.0239(8) 0.084(3) 0.0219(14) Uani 0.5 1 d . . P A 1
C5 C 0.2493(7) 0.0355(2) -0.0449(6) 0.0535(17) Uani 0.5 1 d . . P A 1
H5A H 0.1600 0.0461 -0.0790 0.080 Uiso 0.5 1 calc GR . P A 1
H5B H 0.2614 0.0093 -0.0908 0.080 Uiso 0.5 1 calc GR . P A 1
H5C H 0.3092 0.0589 -0.0518 0.080 Uiso 0.5 1 calc GR . P A 1
C6 C 0.1723(6) -0.01072(18) 0.0923(6) 0.0449(14) Uani 0.5 1 d . . P A 1
H6A H 0.1874 -0.0188 0.1788 0.067 Uiso 0.5 1 calc GR . P A 1
H6B H 0.1792 -0.0373 0.0453 0.067 Uiso 0.5 1 calc GR . P A 1
H6C H 0.0854 0.0020 0.0583 0.067 Uiso 0.5 1 calc GR . P A 1
C3' C 0.4165(3) 0.02562(11) 0.0943(3) 0.0154(5) Uani 0.5 1 d . . P A 2
H3'A H 0.4476 -0.0052 0.0943 0.018 Uiso 0.5 1 calc R . P A 2
H3'B H 0.4311 0.0419 0.0245 0.018 Uiso 0.5 1 calc R . P A 2
C4' C 0.269(3) 0.0265(8) 0.085(3) 0.0202(14) Uani 0.5 1 d . U P A 2
C5' C 0.1871(4) 0.03201(19) -0.0526(5) 0.0220(9) Uani 0.5 1 d . . P A 2
H5'A H 0.0961 0.0365 -0.0587 0.033 Uiso 0.5 1 calc GR . P A 2
H5'B H 0.1951 0.0053 -0.0984 0.033 Uiso 0.5 1 calc GR . P A 2
H5'C H 0.2184 0.0577 -0.0874 0.033 Uiso 0.5 1 calc GR . P A 2
C6' C 0.2312(4) -0.01513(16) 0.1344(4) 0.0228(9) Uani 0.5 1 d . . P A 2
H6'A H 0.2864 -0.0195 0.2197 0.034 Uiso 0.5 1 calc GR . P A 2
H6'B H 0.2415 -0.0403 0.0841 0.034 Uiso 0.5 1 calc GR . P A 2
H6'C H 0.1404 -0.0130 0.1319 0.034 Uiso 0.5 1 calc GR . P A 2
C7 C 0.5864(2) 0.07574(10) 0.1800(2) 0.0520(7) Uani 1 1 d . . . . .
H7A H 0.6345 0.0951 0.2477 0.078 Uiso 1 1 calc GR . . . .
H7B H 0.5419 0.0938 0.1078 0.078 Uiso 1 1 calc GR . . . .
H7C H 0.6467 0.0555 0.1591 0.078 Uiso 1 1 calc GR . . . .
C8 C 0.5553(2) 0.02364(7) 0.3352(2) 0.0449(6) Uani 1 1 d . . . . .
H8A H 0.4913 0.0076 0.3632 0.067 Uiso 1 1 calc GR . . . .
H8B H 0.6030 0.0444 0.3996 0.067 Uiso 1 1 calc GR . . . .
H8C H 0.6159 0.0025 0.3183 0.067 Uiso 1 1 calc GR . . . .
C9 C 0.14329(15) 0.08466(5) 0.15547(14) 0.0169(3) Uani 1 1 d . . . . .
C10 C 0.07792(16) 0.06913(6) 0.23605(15) 0.0193(3) Uani 1 1 d . . . . .
C11 C -0.04679(17) 0.08520(6) 0.21915(17) 0.0248(4) Uani 1 1 d . . . . .
H11 H -0.0934 0.0749 0.2715 0.030 Uiso 1 1 calc R . . . .
C12 C -0.10419(17) 0.11563(7) 0.12860(18) 0.0287(4) Uani 1 1 d . . . . .
H12 H -0.1904 0.1253 0.1169 0.034 Uiso 1 1 calc R . . . .
C13 C -0.03554(17) 0.13198(6) 0.05504(16) 0.0261(4) Uani 1 1 d . . . . .
H13 H -0.0740 0.1540 -0.0047 0.031 Uiso 1 1 calc R . . . .
C14 C 0.08874(16) 0.11703(6) 0.06614(15) 0.0201(3) Uani 1 1 d . . . . .
C15 C 0.15932(17) 0.13830(6) -0.01514(15) 0.0221(3) Uani 1 1 d . . . . .
H15 H 0.2412 0.1213 -0.0041 0.027 Uiso 1 1 calc R . . . .
C16 C 0.19593(19) 0.18633(6) 0.02306(18) 0.0295(4) Uani 1 1 d . . . . .
H16A H 0.1173 0.2035 0.0157 0.044 Uiso 1 1 calc GR . . . .
H16B H 0.2412 0.1992 -0.0307 0.044 Uiso 1 1 calc GR . . . .
H16C H 0.2528 0.1871 0.1087 0.044 Uiso 1 1 calc GR . . . .
C17 C 0.0800(2) 0.13691(7) -0.15241(17) 0.0323(4) Uani 1 1 d . . . . .
H17A H 0.0510 0.1065 -0.1758 0.048 Uiso 1 1 calc GR . . . .
H17B H 0.1339 0.1470 -0.2017 0.048 Uiso 1 1 calc GR . . . .
H17C H 0.0044 0.1564 -0.1674 0.048 Uiso 1 1 calc GR . . . .
C18 C 0.13756(17) 0.03797(6) 0.34327(16) 0.0215(3) Uani 1 1 d . . . . .
H18 H 0.2216 0.0268 0.3362 0.026 Uiso 1 1 calc R . . . .
C19 C 0.16611(19) 0.06310(6) 0.46537(16) 0.0272(4) Uani 1 1 d . . . . .
H19A H 0.2279 0.0870 0.4680 0.041 Uiso 1 1 calc GR . . . .
H19B H 0.2032 0.0427 0.5341 0.041 Uiso 1 1 calc GR . . . .
H19C H 0.0855 0.0757 0.4721 0.041 Uiso 1 1 calc GR . . . .
C20 C 0.0517(2) -0.00225(6) 0.34531(19) 0.0314(4) Uani 1 1 d . . . . .
H20A H -0.0292 0.0079 0.3572 0.047 Uiso 1 1 calc GR . . . .
H20B H 0.0973 -0.0220 0.4131 0.047 Uiso 1 1 calc GR . . . .
H20C H 0.0321 -0.0182 0.2670 0.047 Uiso 1 1 calc GR . . . .
C21 C 0.24936(17) 0.19707(6) 0.39688(16) 0.0223(3) Uani 1 1 d . . . . .
C22 C 0.1109(2) 0.20306(9) 0.31343(19) 0.0459(6) Uani 1 1 d . . . . .
H22A H 0.1108 0.2087 0.2290 0.069 Uiso 1 1 calc GR . . . .
H22B H 0.0714 0.2282 0.3424 0.069 Uiso 1 1 calc GR . . . .
H22C H 0.0612 0.1761 0.3151 0.069 Uiso 1 1 calc GR . . . .
C23 C 0.3294(2) 0.23840(6) 0.3950(2) 0.0389(5) Uani 1 1 d . . . . .
H23A H 0.4189 0.2336 0.4472 0.058 Uiso 1 1 calc GR . . . .
H23B H 0.2927 0.2637 0.4263 0.058 Uiso 1 1 calc GR . . . .
H23C H 0.3279 0.2444 0.3104 0.058 Uiso 1 1 calc GR . . . .
C24 C 0.2527(2) 0.18560(6) 0.52926(17) 0.0281(4) Uani 1 1 d . . . . .
H24A H 0.2017 0.1582 0.5264 0.034 Uiso 1 1 calc R . . . .
H24B H 0.3435 0.1790 0.5785 0.034 Uiso 1 1 calc R . . . .
C25 C 0.20180(18) 0.22082(6) 0.59511(16) 0.0235(4) Uani 1 1 d . . . . .
C26 C 0.2848(2) 0.25152(8) 0.6690(2) 0.0410(5) Uani 1 1 d . . . . .
H26 H 0.3748 0.2501 0.6791 0.049 Uiso 1 1 calc R . . . .
C27 C 0.2385(3) 0.28440(9) 0.7286(2) 0.0505(6) Uani 1 1 d . . . . .
H27 H 0.2969 0.3054 0.7786 0.061 Uiso 1 1 calc R . . . .
C28 C 0.1091(2) 0.28690(7) 0.7161(2) 0.0387(5) Uani 1 1 d . . . . .
H28 H 0.0776 0.3094 0.7571 0.046 Uiso 1 1 calc R . . . .
C29 C 0.0260(2) 0.25650(8) 0.6436(2) 0.0363(5) Uani 1 1 d . . . . .
H29 H -0.0639 0.2581 0.6340 0.044 Uiso 1 1 calc R . . . .
C30 C 0.07183(19) 0.22357(7) 0.58429(19) 0.0315(4) Uani 1 1 d . . . . .
H30 H 0.0131 0.2025 0.5353 0.038 Uiso 1 1 calc R . . . .
C31 C 0.69195(16) 0.13442(5) 0.53524(15) 0.0199(3) Uani 1 1 d . . . . .
C32 C 0.70147(18) 0.18381(6) 0.56576(17) 0.0274(4) Uani 1 1 d . . . . .
H32A H 0.6993 0.2008 0.4921 0.041 Uiso 1 1 calc GR . . . .
H32B H 0.7829 0.1898 0.6313 0.041 Uiso 1 1 calc GR . . . .
H32C H 0.6284 0.1926 0.5935 0.041 Uiso 1 1 calc GR . . . .
C33 C 0.80427(17) 0.12081(6) 0.48879(17) 0.0275(4) Uani 1 1 d . . . . .
H33A H 0.7984 0.0890 0.4700 0.041 Uiso 1 1 calc GR . . . .
H33B H 0.8868 0.1271 0.5525 0.041 Uiso 1 1 calc GR . . . .
H33C H 0.7995 0.1376 0.4141 0.041 Uiso 1 1 calc GR . . . .
C34 C 0.69969(17) 0.10569(6) 0.65029(16) 0.0239(4) Uani 1 1 d . . . . .
H34A H 0.6826 0.0745 0.6234 0.029 Uiso 1 1 calc R . . . .
H34B H 0.7894 0.1072 0.7074 0.029 Uiso 1 1 calc R . . . .
C35 C 0.60901(17) 0.11804(6) 0.72072(15) 0.0213(3) Uani 1 1 d . . . . .
C36 C 0.64618(19) 0.14883(7) 0.81613(17) 0.0312(4) Uani 1 1 d . . . . .
H36 H 0.7291 0.1623 0.8355 0.037 Uiso 1 1 calc R . . . .
C37 C 0.5651(2) 0.16021(7) 0.88319(18) 0.0358(5) Uani 1 1 d . . . . .
H37 H 0.5920 0.1814 0.9478 0.043 Uiso 1 1 calc R . . . .
C38 C 0.4446(2) 0.14059(7) 0.85542(19) 0.0357(5) Uani 1 1 d . . . . .
H38 H 0.3884 0.1481 0.9013 0.043 Uiso 1 1 calc R . . . .
C39 C 0.4059(2) 0.11009(7) 0.76106(18) 0.0323(4) Uani 1 1 d . . . . .
H39 H 0.3229 0.0966 0.7422 0.039 Uiso 1 1 calc R . . . .
C40 C 0.48714(18) 0.09898(6) 0.69362(16) 0.0252(4) Uani 1 1 d . . . . .
H40 H 0.4592 0.0781 0.6283 0.030 Uiso 1 1 calc R . . . .

loop_
_atom_site_aniso_label
_atom_site_aniso_U_11
_atom_site_aniso_U_22
_atom_site_aniso_U_33
_atom_site_aniso_U_23
_atom_site_aniso_U_13
_atom_site_aniso_U_12
Fe1 0.01373(11) 0.01687(11) 0.01722(11) -0.00220(9) 0.00478(8) 0.00152(9)
N1 0.0179(7) 0.0219(7) 0.0227(7) -0.0053(6) 0.0049(6) 0.0033(5)
N2 0.0184(7) 0.0168(6) 0.0195(6) -0.0004(5) 0.0049(5) 0.0013(5)
N3 0.0157(7) 0.0185(7) 0.0181(6) -0.0030(5) 0.0053(5) 0.0020(5)
C1 0.0156(8) 0.0219(8) 0.0217(8) -0.0030(6) 0.0070(6) 0.0012(6)
C2 0.0176(9) 0.0382(11) 0.0411(11) -0.0241(9) 0.0019(8) 0.0058(7)
C3 0.0286(16) 0.0365(18) 0.0456(18) -0.0176(16) 0.0010(15) 0.0037(15)
C4 0.022(3) 0.020(3) 0.0233(19) -0.012(2) 0.0067(19) 0.003(2)
C5 0.100(6) 0.034(3) 0.029(3) -0.004(2) 0.023(4) 0.016(4)
C6 0.057(4) 0.027(2) 0.064(4) -0.019(3) 0.037(3) -0.016(3)
C3' 0.0146(13) 0.0166(13) 0.0172(13) -0.0064(11) 0.0083(11) 0.0006(10)
C4' 0.018(2) 0.020(3) 0.0230(19) -0.006(2) 0.0071(18) 0.000(2)
C5' 0.0145(18) 0.031(2) 0.0177(18) -0.0080(14) 0.0004(16) 0.0023(18)
C6' 0.019(2) 0.0193(18) 0.027(2) -0.0055(16) 0.0042(16) -0.0020(17)
C7 0.0352(12) 0.090(2) 0.0400(12) 0.0068(13) 0.0248(10) 0.0267(13)
C8 0.0356(12) 0.0232(10) 0.0787(17) 0.0067(11) 0.0221(12) 0.0114(9)
C9 0.0120(7) 0.0197(8) 0.0184(8) -0.0026(6) 0.0038(6) -0.0003(6)
C10 0.0161(8) 0.0208(8) 0.0211(8) -0.0015(6) 0.0060(6) -0.0007(6)
C11 0.0191(8) 0.0308(9) 0.0270(9) -0.0018(7) 0.0111(7) -0.0017(7)
C12 0.0162(8) 0.0353(10) 0.0350(10) 0.0011(8) 0.0087(7) 0.0051(7)
C13 0.0202(8) 0.0319(10) 0.0238(9) 0.0042(7) 0.0036(7) 0.0047(7)
C14 0.0168(8) 0.0232(8) 0.0194(8) -0.0018(6) 0.0046(6) -0.0002(6)
C15 0.0212(8) 0.0251(8) 0.0200(8) 0.0028(6) 0.0063(7) 0.0007(6)
C16 0.0318(10) 0.0253(9) 0.0329(10) 0.0036(8) 0.0123(8) -0.0015(8)
C17 0.0323(10) 0.0399(11) 0.0219(9) 0.0048(8) 0.0044(8) 0.0006(8)
C18 0.0216(8) 0.0214(8) 0.0230(8) 0.0010(6) 0.0090(7) -0.0010(6)
C19 0.0309(10) 0.0298(10) 0.0222(9) 0.0006(7) 0.0103(7) -0.0032(8)
C20 0.0376(11) 0.0250(9) 0.0341(10) 0.0008(8) 0.0147(9) -0.0070(8)
C21 0.0209(8) 0.0224(8) 0.0232(8) -0.0030(7) 0.0065(7) 0.0062(6)
C22 0.0314(11) 0.0676(16) 0.0304(11) -0.0181(11) -0.0024(9) 0.0257(11)
C23 0.0546(14) 0.0207(9) 0.0532(13) -0.0019(9) 0.0339(12) 0.0033(9)
C24 0.0372(11) 0.0232(9) 0.0273(9) 0.0018(7) 0.0149(8) 0.0105(8)
C25 0.0295(9) 0.0224(8) 0.0209(8) 0.0006(7) 0.0112(7) 0.0053(7)
C26 0.0273(10) 0.0593(15) 0.0354(11) -0.0218(10) 0.0086(9) -0.0018(10)
C27 0.0533(15) 0.0565(16) 0.0460(14) -0.0315(12) 0.0219(12) -0.0122(12)
C28 0.0573(14) 0.0307(11) 0.0367(11) -0.0043(9) 0.0273(11) 0.0104(10)
C29 0.0312(11) 0.0457(12) 0.0390(11) -0.0003(10) 0.0210(9) 0.0093(9)
C30 0.0314(10) 0.0327(10) 0.0358(10) -0.0083(8) 0.0185(8) -0.0074(8)
C31 0.0161(8) 0.0212(8) 0.0207(8) 0.0006(6) 0.0034(6) -0.0004(6)
C32 0.0276(9) 0.0241(9) 0.0274(9) -0.0026(7) 0.0043(7) -0.0053(7)
C33 0.0186(8) 0.0339(10) 0.0303(9) 0.0006(8) 0.0081(7) -0.0002(7)
C34 0.0201(8) 0.0270(9) 0.0216(8) 0.0030(7) 0.0024(7) 0.0041(7)
C35 0.0216(8) 0.0227(9) 0.0180(8) 0.0047(6) 0.0040(6) 0.0018(6)
C36 0.0282(10) 0.0372(11) 0.0256(9) -0.0033(8) 0.0048(8) -0.0041(8)
C37 0.0454(13) 0.0380(12) 0.0259(10) -0.0038(8) 0.0139(9) -0.0029(9)
C38 0.0412(12) 0.0417(11) 0.0306(10) 0.0077(9) 0.0205(9) 0.0058(9)
C39 0.0281(10) 0.0380(11) 0.0330(10) 0.0099(9) 0.0126(8) -0.0024(8)
C40 0.0298(10) 0.0221(8) 0.0230(9) 0.0043(7) 0.0074(7) -0.0028(7)

loop_
_atom_type_symbol
_atom_type_description
_atom_type_scat_dispersion_real
_atom_type_scat_dispersion_imag
_atom_type_scat_source
C C 0.0033 0.0016 'International Tables Vol C Tables 4.2.6.8 and 6.1.1.4'
H H 0.0000 0.0000 'International Tables Vol C Tables 4.2.6.8 and 6.1.1.4'
Fe Fe 0.3463 0.8444 'International Tables Vol C Tables 4.2.6.8 and 6.1.1.4'
N N 0.0061 0.0033 'International Tables Vol C Tables 4.2.6.8 and 6.1.1.4'

loop_
_geom_angle_atom_site_label_1
_geom_angle_atom_site_label_2
_geom_angle_atom_site_label_3
_geom_angle
N1 Fe1 N2 127.85(7)
N1 Fe1 C1 118.27(7)
N2 Fe1 C1 113.86(7)
C21 N1 Fe1 156.50(13)
C31 N2 Fe1 165.82(12)
C1 N3 C4 114.6(10)
C1 N3 C4' 116.9(11)
C1 N3 C9 124.60(13)
C9 N3 C4 120.6(10)
C9 N3 C4' 118.4(11)
N3 C1 Fe1 130.81(12)
N3 C1 C2 107.62(14)
C2 C1 Fe1 121.56(12)
C1 C2 C3 102.4(2)
C1 C2 C3' 103.09(17)
C7 C2 C1 111.09(18)
C7 C2 C3 128.4(3)
C7 C2 C3' 99.1(2)
C8 C2 C1 111.05(17)
C8 C2 C3 93.0(2)
C8 C2 C3' 122.6(2)
C8 C2 C7 109.18(17)
C2 C3 H3A 110.8
C2 C3 H3B 110.8
H3A C3 H3B 108.9
C4 C3 C2 104.7(10)
C4 C3 H3A 110.8
C4 C3 H3B 110.8
C3 C4 N3 101.5(17)
C3 C4 C6 107.8(17)
C5 C4 N3 111.1(17)
C5 C4 C3 118(2)
C5 C4 C6 108.1(18)
C6 C4 N3 109.5(19)
C4 C5 H5A 109.5
C4 C5 H5B 109.5
C4 C5 H5C 109.5
H5A C5 H5B 109.5
H5A C5 H5C 109.5
H5B C5 H5C 109.5
C4 C6 H6A 109.5
C4 C6 H6B 109.5
C4 C6 H6C 109.5
H6A C6 H6B 109.5
H6A C6 H6C 109.5
H6B C6 H6C 109.5
C2 C3' H3'A 110.9
C2 C3' H3'B 110.9
C2 C3' C4' 104.5(11)
H3'A C3' H3'B 108.9
C4' C3' H3'A 110.9
C4' C3' H3'B 110.9
N3 C4' C3' 100.4(15)
N3 C4' C5' 113.9(16)
N3 C4' C6' 113(2)
C5' C4' C3' 108.6(19)
C6' C4' C3' 111.2(16)
C6' C4' C5' 109.5(17)
C4' C5' H5'A 109.5
C4' C5' H5'B 109.5
C4' C5' H5'C 109.5
H5'A C5' H5'B 109.5
H5'A C5' H5'C 109.5
H5'B C5' H5'C 109.5
C4' C6' H6'A 109.5
C4' C6' H6'B 109.5
C4' C6' H6'C 109.5
H6'A C6' H6'B 109.5
H6'A C6' H6'C 109.5
H6'B C6' H6'C 109.5
C2 C7 H7A 109.5
C2 C7 H7B 109.5
C2 C7 H7C 109.5
H7A C7 H7B 109.5
H7A C7 H7C 109.5
H7B C7 H7C 109.5
C2 C8 H8A 109.5
C2 C8 H8B 109.5
C2 C8 H8C 109.5
H8A C8 H8B 109.5
H8A C8 H8C 109.5
H8B C8 H8C 109.5
C10 C9 N3 119.13(14)
C14 C9 N3 119.32(14)
C14 C9 C10 121.51(15)
C9 C10 C18 123.93(14)
C11 C10 C9 117.53(16)
C11 C10 C18 118.46(15)
C10 C11 H11 119.1
C12 C11 C10 121.78(16)
C12 C11 H11 119.1
C11 C12 H12 120.3
C11 C12 C13 119.48(16)
C13 C12 H12 120.3
C12 C13 H13 119.2
C12 C13 C14 121.65(17)
C14 C13 H13 119.2
C9 C14 C15 124.01(15)
C13 C14 C9 117.91(15)
C13 C14 C15 118.02(15)
C14 C15 H15 107.9
C14 C15 C16 111.17(15)
C14 C15 C17 112.55(15)
C16 C15 H15 107.9
C16 C15 C17 109.28(15)
C17 C15 H15 107.9
C15 C16 H16A 109.5
C15 C16 H16B 109.5
C15 C16 H16C 109.5
H16A C16 H16B 109.5
H16A C16 H16C 109.5
H16B C16 H16C 109.5
C15 C17 H17A 109.5
C15 C17 H17B 109.5
C15 C17 H17C 109.5
H17A C17 H17B 109.5
H17A C17 H17C 109.5
H17B C17 H17C 109.5
C10 C18 H18 108.1
C10 C18 C19 110.00(14)
C10 C18 C20 113.18(15)
C19 C18 H18 108.1
C19 C18 C20 109.08(14)
C20 C18 H18 108.1
C18 C19 H19A 109.5
C18 C19 H19B 109.5
C18 C19 H19C 109.5
H19A C19 H19B 109.5
H19A C19 H19C 109.5
H19B C19 H19C 109.5
C18 C20 H20A 109.5
C18 C20 H20B 109.5
C18 C20 H20C 109.5
H20A C20 H20B 109.5
H20A C20 H20C 109.5
H20B C20 H20C 109.5
N1 C21 C22 109.46(15)
N1 C21 C23 107.94(15)
N1 C21 C24 106.78(14)
C22 C21 C23 110.57(18)
C22 C21 C24 110.88(16)
C23 C21 C24 111.08(16)
C21 C22 H22A 109.5
C21 C22 H22B 109.5
C21 C22 H22C 109.5
H22A C22 H22B 109.5
H22A C22 H22C 109.5
H22B C22 H22C 109.5
C21 C23 H23A 109.5
C21 C23 H23B 109.5
C21 C23 H23C 109.5
H23A C23 H23B 109.5
H23A C23 H23C 109.5
H23B C23 H23C 109.5
C21 C24 H24A 108.4
C21 C24 H24B 108.4
H24A C24 H24B 107.4
C25 C24 C21 115.71(15)
C25 C24 H24A 108.4
C25 C24 H24B 108.4
C26 C25 C24 120.48(18)
C26 C25 C30 117.88(17)
C30 C25 C24 121.64(17)
C25 C26 H26 119.6
C25 C26 C27 120.9(2)
C27 C26 H26 119.6
C26 C27 H27 119.7
C28 C27 C26 120.5(2)
C28 C27 H27 119.7
C27 C28 H28 120.4
C29 C28 C27 119.18(19)
C29 C28 H28 120.4
C28 C29 H29 119.8
C28 C29 C30 120.5(2)
C30 C29 H29 119.8
C25 C30 H30 119.5
C29 C30 C25 121.08(19)
C29 C30 H30 119.5
N2 C31 C32 108.74(14)
N2 C31 C33 109.39(14)
N2 C31 C34 109.53(13)
C32 C31 C33 109.66(15)
C32 C31 C34 111.65(14)
C33 C31 C34 107.86(14)
C31 C32 H32A 109.5
C31 C32 H32B 109.5
C31 C32 H32C 109.5
H32A C32 H32B 109.5
H32A C32 H32C 109.5
H32B C32 H32C 109.5
C31 C33 H33A 109.5
C31 C33 H33B 109.5
C31 C33 H33C 109.5
H33A C33 H33B 109.5
H33A C33 H33C 109.5
H33B C33 H33C 109.5
C31 C34 H34A 108.2
C31 C34 H34B 108.2
H34A C34 H34B 107.3
C35 C34 C31 116.41(14)
C35 C34 H34A 108.2
C35 C34 H34B 108.2
C36 C35 C34 120.48(16)
C40 C35 C34 121.29(16)
C40 C35 C36 118.23(17)
C35 C36 H36 119.3
C37 C36 C35 121.44(18)
C37 C36 H36 119.3
C36 C37 H37 120.3
C38 C37 C36 119.42(19)
C38 C37 H37 120.3
C37 C38 H38 120.0
C39 C38 C37 120.02(19)
C39 C38 H38 120.0
C38 C39 H39 119.8
C38 C39 C40 120.38(19)
C40 C39 H39 119.8
C35 C40 H40 119.7
C39 C40 C35 120.51(18)
C39 C40 H40 119.7

loop_
_geom_bond_atom_site_label_1
_geom_bond_atom_site_label_2
_geom_bond_distance
Fe1 N1 1.6122(14)
Fe1 N2 1.6156(14)
Fe1 C1 1.8709(17)
N1 C21 1.446(2)
N2 C31 1.443(2)
N3 C1 1.340(2)
N3 C4 1.56(3)
N3 C4' 1.48(3)
N3 C9 1.445(2)
C1 C2 1.538(2)
C2 C3 1.617(5)
C2 C3' 1.562(3)
C2 C7 1.524(3)
C2 C8 1.509(3)
C3 H3A 0.9900
C3 H3B 0.9900
C3 C4 1.48(3)
C4 C5 1.45(3)
C4 C6 1.56(3)
C5 H5A 0.9800
C5 H5B 0.9800
C5 H5C 0.9800
C6 H6A 0.9800
C6 H6B 0.9800
C6 H6C 0.9800
C3' H3'A 0.9900
C3' H3'B 0.9900
C3' C4' 1.57(3)
C4' C5' 1.56(3)
C4' C6' 1.49(3)
C5' H5'A 0.9800
C5' H5'B 0.9800
C5' H5'C 0.9800
C6' H6'A 0.9800
C6' H6'B 0.9800
C6' H6'C 0.9800
C7 H7A 0.9800
C7 H7B 0.9800
C7 H7C 0.9800
C8 H8A 0.9800
C8 H8B 0.9800
C8 H8C 0.9800
C9 C10 1.409(2)
C9 C14 1.403(2)
C10 C11 1.395(2)
C10 C18 1.519(2)
C11 H11 0.9500
C11 C12 1.377(3)
C12 H12 0.9500
C12 C13 1.379(3)
C13 H13 0.9500
C13 C14 1.392(2)
C14 C15 1.521(2)
C15 H15 1.0000
C15 C16 1.529(2)
C15 C17 1.535(2)
C16 H16A 0.9800
C16 H16B 0.9800
C16 H16C 0.9800
C17 H17A 0.9800
C17 H17B 0.9800
C17 H17C 0.9800
C18 H18 1.0000
C18 C19 1.532(2)
C18 C20 1.536(2)
C19 H19A 0.9800
C19 H19B 0.9800
C19 H19C 0.9800
C20 H20A 0.9800
C20 H20B 0.9800
C20 H20C 0.9800
C21 C22 1.519(3)
C21 C23 1.524(3)
C21 C24 1.542(2)
C22 H22A 0.9800
C22 H22B 0.9800
C22 H22C 0.9800
C23 H23A 0.9800
C23 H23B 0.9800
C23 H23C 0.9800
C24 H24A 0.9900
C24 H24B 0.9900
C24 C25 1.505(2)
C25 C26 1.381(3)
C25 C30 1.382(3)
C26 H26 0.9500
C26 C27 1.384(3)
C27 H27 0.9500
C27 C28 1.371(3)
C28 H28 0.9500
C28 C29 1.369(3)
C29 H29 0.9500
C29 C30 1.381(3)
C30 H30 0.9500
C31 C32 1.526(2)
C31 C33 1.533(2)
C31 C34 1.555(2)
C32 H32A 0.9800
C32 H32B 0.9800
C32 H32C 0.9800
C33 H33A 0.9800
C33 H33B 0.9800
C33 H33C 0.9800
C34 H34A 0.9900
C34 H34B 0.9900
C34 C35 1.503(2)
C35 C36 1.392(3)
C35 C40 1.387(2)
C36 H36 0.9500
C36 C37 1.382(3)
C37 H37 0.9500
C37 C38 1.380(3)
C38 H38 0.9500
C38 C39 1.379(3)
C39 H39 0.9500
C39 C40 1.384(3)
C40 H40 0.9500

loop_
_geom_torsion_atom_site_label_1
_geom_torsion_atom_site_label_2
_geom_torsion_atom_site_label_3
_geom_torsion_atom_site_label_4
_geom_torsion
Fe1 N1 C21 C22 178.0(3)
Fe1 N1 C21 C23 57.6(4)
Fe1 N1 C21 C24 -61.9(4)
Fe1 N2 C31 C32 -37.0(6)
Fe1 N2 C31 C33 -156.8(5)
Fe1 N2 C31 C34 85.2(5)
Fe1 C1 C2 C3 161.5(2)
Fe1 C1 C2 C3' -163.74(17)
Fe1 C1 C2 C7 -58.4(2)
Fe1 C1 C2 C8 63.3(2)
N1 Fe1 N2 C31 9.4(5)
N1 Fe1 C1 N3 -7.6(2)
N1 Fe1 C1 C2 171.84(14)
N1 C21 C24 C25 177.09(16)
N2 Fe1 N1 C21 -3.6(4)
N2 Fe1 C1 N3 171.11(15)
N2 Fe1 C1 C2 -9.45(17)
N2 C31 C34 C35 -69.13(19)
N3 C1 C2 C3 -19.0(3)
N3 C1 C2 C3' 15.8(2)
N3 C1 C2 C7 121.14(17)
N3 C1 C2 C8 -117.14(17)
N3 C9 C10 C11 -173.95(15)
N3 C9 C10 C18 9.2(2)
N3 C9 C14 C13 174.54(15)
N3 C9 C14 C15 -8.4(2)
C1 Fe1 N1 C21 174.9(3)
C1 Fe1 N2 C31 -169.2(5)
C1 N3 C4 C3 17(2)
C1 N3 C4 C5 -109.4(15)
C1 N3 C4 C6 131.3(12)
C1 N3 C4' C3' -17.9(19)
C1 N3 C4' C5' -133.7(13)
C1 N3 C4' C6' 100.5(16)
C1 N3 C9 C10 -86.4(2)
C1 N3 C9 C14 95.91(19)
C1 C2 C3 C4 29.7(14)
C1 C2 C3' C4' -25.9(10)
C2 C3 C4 N3 -27.5(18)
C2 C3 C4 C5 94.3(17)
C2 C3 C4 C6 -142.6(13)
C2 C3' C4' N3 25.9(16)
C2 C3' C4' C5' 145.7(11)
C2 C3' C4' C6' -93.8(16)
C3 C2 C3' C4' 67.0(11)
C4 N3 C1 Fe1 -178.5(13)
C4 N3 C1 C2 2.0(13)
C4 N3 C4' C3' -28(59)
C4 N3 C4' C5' -144(62)
C4 N3 C4' C6' 90(60)
C4 N3 C9 C10 89.3(14)
C4 N3 C9 C14 -88.5(14)
C3' C2 C3 C4 -65.3(13)
C4' N3 C1 Fe1 -179.0(13)
C4' N3 C1 C2 1.5(13)
C4' N3 C4 C3 -173(62)
C4' N3 C4 C5 60(59)
C4' N3 C4 C6 -59(59)
C4' N3 C9 C10 89.9(13)
C4' N3 C9 C14 -87.9(13)
C7 C2 C3 C4 -100.5(13)
C7 C2 C3' C4' -140.2(10)
C8 C2 C3 C4 142.0(13)
C8 C2 C3' C4' 100.0(10)
C9 N3 C1 Fe1 -2.7(3)
C9 N3 C1 C2 177.82(16)
C9 N3 C4 C3 -158.6(9)
C9 N3 C4 C5 75(2)
C9 N3 C4 C6 -45(2)
C9 N3 C4' C3' 165.6(7)
C9 N3 C4' C5' 50(2)
C9 N3 C4' C6' -76.0(18)
C9 C10 C11 C12 -1.0(3)
C9 C10 C18 C19 108.02(18)
C9 C10 C18 C20 -129.68(18)
C9 C14 C15 C16 -107.85(19)
C9 C14 C15 C17 129.18(18)
C10 C9 C14 C13 -3.1(2)
C10 C9 C14 C15 173.93(15)
C10 C11 C12 C13 -2.3(3)
C11 C10 C18 C19 -68.8(2)
C11 C10 C18 C20 53.5(2)
C11 C12 C13 C14 2.9(3)
C12 C13 C14 C9 -0.3(3)
C12 C13 C14 C15 -177.49(17)
C13 C14 C15 C16 69.2(2)
C13 C14 C15 C17 -53.8(2)
C14 C9 C10 C11 3.7(2)
C14 C9 C10 C18 -173.10(15)
C18 C10 C11 C12 176.03(17)
C21 C24 C25 C26 -92.9(2)
C21 C24 C25 C30 87.2(2)
C22 C21 C24 C25 -63.7(2)
C23 C21 C24 C25 59.6(2)
C24 C25 C26 C27 179.1(2)
C24 C25 C30 C29 -178.92(18)
C25 C26 C27 C28 0.5(4)
C26 C25 C30 C29 1.2(3)
C26 C27 C28 C29 -0.1(4)
C27 C28 C29 C30 0.3(3)
C28 C29 C30 C25 -0.9(3)
C30 C25 C26 C27 -1.1(3)
C31 C34 C35 C36 -89.3(2)
C31 C34 C35 C40 91.3(2)
C32 C31 C34 C35 51.4(2)
C33 C31 C34 C35 171.90(15)
C34 C35 C36 C37 -179.09(18)
C34 C35 C40 C39 178.70(16)
C35 C36 C37 C38 0.2(3)
C36 C35 C40 C39 -0.7(3)
C36 C37 C38 C39 -0.3(3)
C37 C38 C39 C40 -0.1(3)
C38 C39 C40 C35 0.6(3)
C40 C35 C36 C37 0.4(3)
